data_7201827
loop_
_publ_author_name
'Wang, Xiao-Feng'
'Zhang, Yue-Biao'
'Cheng, Xiao-Ning'
'Chen, Xiao-Ming'

_publ_section_title
;
 Two microporous metal--organic frameworks with different topologies
 constructed from linear trinuclear M3(COO)n secondary building units
;
_journal_issue 6
_journal_name_full CrystEngComm
_journal_page_first 753
_journal_paper_doi 10.1039/b716922a
_journal_volume 10
_journal_year 2008
_chemical_formula_sum 'C39 H54 N8 O19 Zn3'
_chemical_formula_weight 1135.07
_chemical_name_common Zn3(NH2DBC)3(DMF)5
_chemical_name_systematic
;
?
;
_space_group_IT_number 14
_symmetry_cell_setting monoclinic
_symmetry_space_group_name_Hall '-P 2ybc'
_symmetry_space_group_name_H-M 'P 1 21/c 1'
_atom_sites_solution_hydrogens geom
_atom_sites_solution_primary direct
_atom_sites_solution_secondary difmap
_audit_creation_method SHELXL-97
_cell_angle_alpha 90.00
_cell_angle_beta 110.618(3)
_cell_angle_gamma 90.00
_cell_formula_units_Z 4
_cell_length_a 12.2422(9)
_cell_length_b 19.3910(14)
_cell_length_c 23.0235(15)
_cell_measurement_temperature 293(2)
_cell_volume 5115.4(6)
_computing_cell_refinement 'SAINT-PLUS, Ver. 6.0, 1997'
_computing_data_collection 'SMART, 1998.'
_computing_data_reduction 'SAINT-PLUS, Ver. 6.0, 1997'
_computing_molecular_graphics 'XP, Ver. 6.10, Bruker AXS Inc., 2000.'
_computing_publication_material 'SHELXTL-Bruker AXS Inc., 1998.'
_computing_structure_refinement 'SHELXL-97 (Sheldrick, 1997)'
_computing_structure_solution 'SHELXS-97 (Sheldrick, 1990)'
_diffrn_ambient_temperature 293(2)
_diffrn_measured_fraction_theta_full 0.978
_diffrn_measured_fraction_theta_max 0.978
_diffrn_measurement_device_type 'Bruker Apex CCD'
_diffrn_measurement_method '\w scan'
_diffrn_radiation_monochromator graphite
_diffrn_radiation_source 'fine-focus sealed tube'
_diffrn_radiation_type MoK\a
_diffrn_radiation_wavelength 0.71073
_diffrn_reflns_av_R_equivalents 0.0419
_diffrn_reflns_av_sigmaI/netI 0.0559
_diffrn_reflns_limit_h_max 14
_diffrn_reflns_limit_h_min -13
_diffrn_reflns_limit_k_max 23
_diffrn_reflns_limit_k_min -23
_diffrn_reflns_limit_l_max 25
_diffrn_reflns_limit_l_min -27
_diffrn_reflns_number 24224
_diffrn_reflns_theta_full 25.05
_diffrn_reflns_theta_max 25.05
_diffrn_reflns_theta_min 1.41
_exptl_absorpt_coefficient_mu 1.473
_exptl_absorpt_correction_T_max 0.8631
_exptl_absorpt_correction_T_min 0.8203
_exptl_absorpt_correction_type multi-scan
_exptl_absorpt_process_details 'SADABS (Bruker, 2002)'
_exptl_crystal_colour yellow
_exptl_crystal_density_diffrn 1.474
_exptl_crystal_density_method 'not measured'
_exptl_crystal_description block
_exptl_crystal_F_000 2343
_exptl_crystal_size_max 0.14
_exptl_crystal_size_mid 0.13
_exptl_crystal_size_min 0.10
_refine_diff_density_max 1.621
_refine_diff_density_min -2.941
_refine_diff_density_rms 0.180
_refine_ls_extinction_method none
_refine_ls_goodness_of_fit_ref 1.037
_refine_ls_hydrogen_treatment constr
_refine_ls_matrix_type full
_refine_ls_number_parameters 523
_refine_ls_number_reflns 8874
_refine_ls_number_restraints 120
_refine_ls_restrained_S_all 1.052
_refine_ls_R_factor_all 0.1367
_refine_ls_R_factor_gt 0.1036
_refine_ls_shift/su_max 0.000
_refine_ls_shift/su_mean 0.000
_refine_ls_structure_factor_coef Fsqd
_refine_ls_weighting_details 'calc w=1/[\s^2^(Fo^2^)+(0.1917P)^2^+22.2091P] where P=(Fo^2^+2Fc^2^)/3'
_refine_ls_weighting_scheme calc
_refine_ls_wR_factor_gt 0.2854
_refine_ls_wR_factor_ref 0.3201
_reflns_number_gt 6006
_reflns_number_total 8874
_reflns_threshold_expression >2sigma(I)
_cod_data_source_file b716922a.txt
_cod_data_source_block Compound_1
_cod_depositor_comments
;
The following automatic conversions were performed:
'_symmetry_cell_setting' value 'Monoclinic' changed to 'monoclinic'
according to '/home/saulius/struct/CIF-dictionaries/cif_core.dic'
dictionary named 'cif_core.dic' version 2.4.1 from 2010-06-29.

Automatic conversion script
Id: cif_fix_enum 1527 2010-12-29 10:47:43Z saulius 
;
_cod_original_sg_symbol_H-M P21/c
_cod_database_code 7201827

loop_
_symmetry_equiv_pos_as_xyz
'x, y, z'
'-x, y+1/2, -z+1/2'
'-x, -y, -z'
'x, -y-1/2, z-1/2'

loop_
_atom_site_label
_atom_site_type_symbol
_atom_site_fract_x
_atom_site_fract_y
_atom_site_fract_z
_atom_site_U_iso_or_equiv
_atom_site_adp_type
_atom_site_occupancy
_atom_site_symmetry_multiplicity
_atom_site_calc_flag
_atom_site_refinement_flags
_atom_site_disorder_assembly
_atom_site_disorder_group
Zn1 Zn 1.05156(8) 0.27645(5) -0.62671(4) 0.0332(3) Uani 1 1 d . . .
Zn3 Zn 0.43791(8) 0.25103(4) -0.87015(4) 0.0321(3) Uani 1 1 d . . .
Zn2 Zn 0.74758(11) 0.26291(7) -0.75266(6) 0.0681(5) Uani 1 1 d . . .
O1 O 0.8845(6) 0.3399(3) -0.7565(3) 0.067(2) Uani 1 1 d . . .
O1W O 1.2157(7) 0.2920(4) -0.5657(4) 0.077(2) Uani 1 1 d . . .
H1WA H 1.2633 0.2915 -0.5851 0.115 Uiso 1 1 d R . .
H1WB H 1.2191 0.3309 -0.5481 0.115 Uiso 1 1 d R . .
O2 O 1.0492(6) 0.3569(3) -0.6765(3) 0.0557(17) Uani 1 1 d . . .
O2W O 0.2700(6) 0.2430(3) -0.9296(3) 0.0532(16) Uani 1 1 d . . .
H2WA H 0.2590 0.2029 -0.9457 0.080 Uiso 1 1 d R . .
H2WB H 0.2584 0.2730 -0.9581 0.080 Uiso 1 1 d R . .
O3 O 0.8908(7) 0.1837(4) -0.7204(4) 0.078(2) Uani 1 1 d U . .
O4 O 1.0655(6) 0.1810(3) -0.6513(3) 0.0555(17) Uani 1 1 d . . .
O5 O 0.4232(6) 0.3457(3) -0.8460(3) 0.0573(18) Uani 1 1 d . . .
O6 O 0.6069(7) 0.3439(4) -0.7837(4) 0.080(2) Uani 1 1 d U . .
O7 O 0.6097(7) 0.1855(4) -0.7500(4) 0.073(2) Uani 1 1 d . . .
O8 O 0.4342(6) 0.1723(3) -0.8197(3) 0.0551(17) Uani 1 1 d . . .
O9 O 0.7913(6) 0.2891(4) -0.6505(3) 0.0649(19) Uani 1 1 d U . .
O10 O 0.9595(6) 0.2800(4) -0.5729(3) 0.0525(16) Uani 1 1 d . . .
O11 O 0.6942(7) 0.2356(5) -0.8539(3) 0.079(2) Uani 1 1 d U . .
O12 O 0.5213(6) 0.2386(3) -0.9271(3) 0.0532(16) Uani 1 1 d . . .
C1 C 0.9701(9) 0.3751(5) -0.7263(5) 0.049(2) Uani 1 1 d . . .
C2 C 0.9829(7) 0.4460(4) -0.7502(4) 0.043(2) Uani 1 1 d . A .
C3 C 0.8961(8) 0.4727(4) -0.8032(4) 0.050(2) Uani 1 1 d . . .
C4 C 0.9098(8) 0.5410(5) -0.8218(4) 0.051(2) Uani 1 1 d . A .
C5 C 1.0040(8) 0.5804(4) -0.7890(4) 0.045(2) Uani 1 1 d . . .
C6 C 1.0904(9) 0.5526(5) -0.7364(5) 0.067(3) Uani 1 1 d . A .
H6A H 1.1586 0.5798 -0.7145 0.081 Uiso 1 1 d R . .
C7 C 1.0767(9) 0.4865(5) -0.7188(5) 0.065(3) Uani 1 1 d . . .
H7A H 1.1371 0.4673 -0.6835 0.077 Uiso 1 1 d R A .
C8 C 0.9833(8) 0.1535(4) -0.6934(4) 0.046(2) Uani 1 1 d . . .
C9 C 0.5112(9) 0.3729(5) -0.8071(4) 0.051(2) Uani 1 1 d . . .
C10 C 0.5009(8) 0.4472(4) -0.7901(4) 0.047(2) Uani 1 1 d . A .
C11 C 0.3952(8) 0.4807(5) -0.8074(5) 0.057(3) Uani 1 1 d . . .
C12 C 0.3893(8) 0.5476(5) -0.7871(5) 0.054(3) Uani 1 1 d . A .
C13 C 0.4905(8) 0.5813(4) -0.7499(4) 0.045(2) Uani 1 1 d . . .
C14 C 0.5960(8) 0.5485(5) -0.7339(5) 0.053(2) Uani 1 1 d . A .
H14A H 0.6661 0.5721 -0.7096 0.064 Uiso 1 1 d R . .
C15 C 0.6010(8) 0.4815(5) -0.7532(5) 0.059(3) Uani 1 1 d . . .
H15A H 0.6746 0.4579 -0.7402 0.071 Uiso 1 1 d R A .
C16 C 0.4812(8) 0.6508(4) -0.7248(4) 0.046(2) Uani 1 1 d . . .
C17 C 0.8513(9) 0.2833(5) -0.5938(4) 0.044(2) Uani 1 1 d . . .
C18 C 0.7900(7) 0.2816(5) -0.5479(4) 0.0391(19) Uani 1 1 d . A .
C19 C 0.6694(9) 0.2793(6) -0.5666(4) 0.055(2) Uani 1 1 d U . .
C20 C 0.6163(8) 0.2730(6) -0.5204(4) 0.053(2) Uani 1 1 d . A .
C21 C 0.6857(8) 0.2715(5) -0.4582(4) 0.044(2) Uani 1 1 d . . .
C22 C 0.8064(9) 0.2760(6) -0.4400(4) 0.055(2) Uani 1 1 d U A .
H22A H 0.8542 0.2772 -0.3968 0.066 Uiso 1 1 d R . .
C23 C 0.8569(9) 0.2797(6) -0.4852(4) 0.054(2) Uani 1 1 d U . .
H23A H 0.9405 0.2805 -0.4727 0.065 Uiso 1 1 d R A .
C24 C 0.6295(9) 0.2644(5) -0.4098(4) 0.046(2) Uani 1 1 d . . .
O18 O -0.1352(11) -0.3505(7) -0.0606(6) 0.126(4) Uiso 1 1 d . . .
N7 N 0.0314(11) -0.3982(6) -0.0058(6) 0.094(3) Uiso 1 1 d . . .
C34 C -0.0604(14) -0.3648(9) -0.0094(8) 0.103(5) Uiso 1 1 d . . .
H34A H -0.0748 -0.3529 0.0278 0.123 Uiso 1 1 d R . .
C35 C 0.052(2) -0.4145(14) -0.0589(11) 0.180(10) Uiso 1 1 d . . .
H35A H -0.0129 -0.4036 -0.0959 0.270 Uiso 1 1 d R . .
H35B H 0.1182 -0.3875 -0.0575 0.270 Uiso 1 1 d R . .
H35C H 0.0700 -0.4626 -0.0589 0.270 Uiso 1 1 d R . .
C36 C 0.1190(19) -0.4114(12) 0.0487(10) 0.157(8) Uiso 1 1 d . . .
H36A H 0.0921 -0.3999 0.0819 0.236 Uiso 1 1 d R . .
H36B H 0.1386 -0.4595 0.0509 0.236 Uiso 1 1 d R . .
H36C H 0.1868 -0.3844 0.0523 0.236 Uiso 1 1 d R . .
O16 O 0.6589(17) -0.5461(10) 0.0381(8) 0.197(7) Uiso 1 1 d . . .
N5 N 0.4934(16) -0.5947(10) -0.0188(9) 0.146(6) Uiso 1 1 d . . .
C28 C 0.569(2) -0.5769(12) 0.0361(11) 0.150(8) Uiso 1 1 d . . .
H28A H 0.5523 -0.5846 0.0732 0.180 Uiso 1 1 d R . .
C29 C 0.4934(19) -0.5887(13) -0.0800(10) 0.159(8) Uiso 1 1 d . . .
H29A H 0.5630 -0.5640 -0.0772 0.239 Uiso 1 1 d R . .
H29B H 0.4920 -0.6321 -0.1003 0.239 Uiso 1 1 d R . .
H29C H 0.4262 -0.5621 -0.1033 0.239 Uiso 1 1 d R . .
C30 C 0.374(3) -0.622(2) -0.0140(16) 0.281(17) Uiso 1 1 d . . .
H30A H 0.3809 -0.6241 0.0288 0.421 Uiso 1 1 calc R . .
H30B H 0.3569 -0.6669 -0.0322 0.421 Uiso 1 1 calc R . .
H30C H 0.3118 -0.5908 -0.0358 0.421 Uiso 1 1 calc R . .
N1 N 0.8004(14) 0.4391(8) -0.8409(8) 0.082(5) Uani 0.594(8) 1 d P A 1
H1A H 0.7875 0.3971 -0.8332 0.099 Uiso 0.594(8) 1 d PR A 1
H1B H 0.7516 0.4602 -0.8721 0.099 Uiso 0.594(8) 1 d PR A 1
N2 N 0.2838(16) 0.4565(10) -0.8435(9) 0.093(5) Uani 0.594(8) 1 d PU A 1
H2A H 0.2769 0.4144 -0.8559 0.111 Uiso 0.594(8) 1 d PR A 1
H2B H 0.2229 0.4821 -0.8516 0.111 Uiso 0.594(8) 1 d PR A 1
N3 N 0.5898(14) 0.2842(10) -0.6280(7) 0.077(4) Uani 0.594(8) 1 d PU A 1
H3B H 0.6182 0.2900 -0.6569 0.093 Uiso 0.594(8) 1 d PR A 1
H3C H 0.5154 0.2821 -0.6371 0.093 Uiso 0.594(8) 1 d PR A 1
H4A H 0.8531 0.5567 -0.8601 0.093 Uiso 0.594(8) 1 d PR A 1
H12A H 0.3169 0.5730 -0.7998 0.093 Uiso 0.594(8) 1 d PR A 1
H20A H 0.5327 0.2687 -0.5345 0.093 Uiso 0.594(8) 1 d PR A 1
N1' N 0.814(2) 0.5639(12) -0.8715(11) 0.082(5) Uani 0.406(8) 1 d P A 2
H1'A H 0.8141 0.6049 -0.8858 0.099 Uiso 0.406(8) 1 d PR A 2
H1'B H 0.7576 0.5362 -0.8895 0.099 Uiso 0.406(8) 1 d PR A 2
N2' N 0.277(2) 0.5689(14) -0.8039(13) 0.093(5) Uani 0.406(8) 1 d PU A 2
H2'A H 0.2589 0.6080 -0.7919 0.111 Uiso 0.406(8) 1 d PR A 2
H2'B H 0.2223 0.5424 -0.8270 0.111 Uiso 0.406(8) 1 d PR A 2
N3' N 0.500(2) 0.2770(14) -0.5462(11) 0.077(4) Uani 0.406(8) 1 d PU A 2
H3'A H 0.4676 0.2799 -0.5859 0.093 Uiso 0.406(8) 1 d PR A 2
H3'B H 0.4572 0.2737 -0.5236 0.093 Uiso 0.406(8) 1 d PR A 2
H3A H 0.8271 0.4488 -0.8249 0.093 Uiso 0.406(8) 1 d PR A 2
H11A H 0.3271 0.4571 -0.8325 0.093 Uiso 0.406(8) 1 d PR A 2
H19A H 0.6226 0.2846 -0.6083 0.093 Uiso 0.406(8) 1 d PR A 2
N8 N -0.4024(11) -0.0072(9) 0.0867(5) 0.141(3) Uiso 0.587(16) 1 d PD B 3
O19 O -0.2872(10) -0.0654(7) 0.0470(6) 0.141(3) Uiso 0.587(16) 1 d PD B 3
C37 C -0.3636(19) -0.0680(15) 0.0737(8) 0.141(3) Uiso 0.587(16) 1 d PD B 3
H37A H -0.3905 -0.1098 0.0834 0.169 Uiso 0.587(16) 1 calc PR B 3
C38 C -0.372(3) 0.0586(15) 0.0756(14) 0.141(3) Uiso 0.587(16) 1 d PD B 3
H38A H -0.3147 0.0562 0.0558 0.212 Uiso 0.587(16) 1 calc PR B 3
H38B H -0.3398 0.0830 0.1142 0.212 Uiso 0.587(16) 1 calc PR B 3
H38C H -0.4398 0.0824 0.0490 0.212 Uiso 0.587(16) 1 calc PR B 3
C39 C -0.486(2) -0.0237(19) 0.1162(11) 0.141(3) Uiso 0.587(16) 1 d PD B 3
H39A H -0.4959 -0.0728 0.1167 0.212 Uiso 0.587(16) 1 calc PR B 3
H39B H -0.5601 -0.0027 0.0934 0.212 Uiso 0.587(16) 1 calc PR B 3
H39C H -0.4588 -0.0065 0.1580 0.212 Uiso 0.587(16) 1 calc PR B 3
N8' N -0.4024(11) -0.0072(9) 0.0867(5) 0.141(3) Uiso 0.413(16) 1 d PD B 4
O19' O -0.2872(10) -0.0654(7) 0.0470(6) 0.141(3) Uiso 0.413(16) 1 d PD B 4
C37' C -0.325(2) -0.0049(18) 0.0576(11) 0.141(3) Uiso 0.413(16) 1 d PD B 4
H37B H -0.2992 0.0362 0.0458 0.169 Uiso 0.413(16) 1 calc PR B 4
C38' C -0.438(4) -0.0703(17) 0.1036(19) 0.141(3) Uiso 0.413(16) 1 d PD B 4
H38D H -0.4003 -0.1074 0.0907 0.212 Uiso 0.413(16) 1 calc PR B 4
H38E H -0.5214 -0.0748 0.0840 0.212 Uiso 0.413(16) 1 calc PR B 4
H38F H -0.4181 -0.0718 0.1479 0.212 Uiso 0.413(16) 1 calc PR B 4
C39' C -0.441(3) 0.0593(16) 0.0974(16) 0.141(3) Uiso 0.413(16) 1 d PD B 4
H39D H -0.4053 0.0939 0.0801 0.212 Uiso 0.413(16) 1 calc PR B 4
H39E H -0.4194 0.0668 0.1412 0.212 Uiso 0.413(16) 1 calc PR B 4
H39F H -0.5243 0.0621 0.0781 0.212 Uiso 0.413(16) 1 calc PR B 4
O15 O -0.3480(12) -0.2536(8) -0.3456(6) 0.153(4) Uiso 0.50 1 d PD C 5
N4 N -0.2168(12) -0.2587(10) -0.2496(7) 0.153(4) Uiso 0.50 1 d PD C 5
C25 C -0.272(2) -0.2200(17) -0.3032(12) 0.153(4) Uiso 0.50 1 d PD C 5
H25A H -0.2551 -0.1739 -0.3074 0.184 Uiso 0.50 1 calc PR C 5
C26 C -0.245(3) -0.3295(14) -0.2443(13) 0.153(4) Uiso 0.50 1 d PD C 5
H26A H -0.3056 -0.3438 -0.2818 0.230 Uiso 0.50 1 calc PR C 5
H26B H -0.2710 -0.3349 -0.2099 0.230 Uiso 0.50 1 calc PR C 5
H26C H -0.1768 -0.3575 -0.2378 0.230 Uiso 0.50 1 calc PR C 5
C27 C -0.126(3) -0.225(2) -0.1972(16) 0.153(4) Uiso 0.50 1 d PD C 5
H27A H -0.1177 -0.1782 -0.2075 0.230 Uiso 0.50 1 calc PR C 5
H27B H -0.0536 -0.2492 -0.1887 0.230 Uiso 0.50 1 calc PR C 5
H27C H -0.1486 -0.2271 -0.1612 0.230 Uiso 0.50 1 calc PR C 5
O15' O -0.3480(12) -0.2536(8) -0.3456(6) 0.153(4) Uiso 0.50 1 d PD D 6
N4' N -0.2168(12) -0.2587(10) -0.2496(7) 0.153(4) Uiso 0.50 1 d PD D 6
C25' C -0.296(2) -0.2940(18) -0.2995(12) 0.153(4) Uiso 0.50 1 d PD D 6
H25B H -0.3103 -0.3411 -0.2996 0.184 Uiso 0.50 1 calc PR D 6
C26' C -0.207(3) -0.1813(13) -0.2583(14) 0.153(4) Uiso 0.50 1 d PD D 6
H26D H -0.2584 -0.1680 -0.2988 0.230 Uiso 0.50 1 calc PR D 6
H26E H -0.1278 -0.1701 -0.2541 0.230 Uiso 0.50 1 calc PR D 6
H26F H -0.2272 -0.1569 -0.2273 0.230 Uiso 0.50 1 calc PR D 6
C27' C -0.135(3) -0.277(2) -0.1862(12) 0.153(4) Uiso 0.50 1 d PD D 6
H27D H -0.1435 -0.3249 -0.1785 0.230 Uiso 0.50 1 calc PR D 6
H27E H -0.1536 -0.2497 -0.1560 0.230 Uiso 0.50 1 calc PR D 6
H27F H -0.0566 -0.2677 -0.1833 0.230 Uiso 0.50 1 calc PR D 6
O17 O 0.8536(9) -0.1336(6) -0.0790(5) 0.115(2) Uiso 0.50 1 d PD E 7
N6 N 0.8746(10) -0.0250(7) -0.0794(4) 0.115(2) Uiso 0.50 1 d PD E 7
C31 C 0.8255(17) -0.0811(11) -0.0656(8) 0.115(2) Uiso 0.50 1 d PD E 7
H31B H 0.7695 -0.0762 -0.0454 0.138 Uiso 0.50 1 d PR E 7
C32 C 0.956(2) -0.0350(14) -0.1091(13) 0.115(2) Uiso 0.50 1 d PD E 7
H32A H 0.9644 -0.0834 -0.1152 0.172 Uiso 0.50 1 calc PR E 7
H32B H 1.0302 -0.0162 -0.0838 0.172 Uiso 0.50 1 calc PR E 7
H32C H 0.9295 -0.0121 -0.1486 0.172 Uiso 0.50 1 calc PR E 7
C33 C 0.838(2) 0.0417(12) -0.0625(11) 0.115(2) Uiso 0.50 1 d PD E 7
H33A H 0.7816 0.0344 -0.0428 0.172 Uiso 0.50 1 calc PR E 7
H33B H 0.8039 0.0691 -0.0991 0.172 Uiso 0.50 1 calc PR E 7
H33C H 0.9046 0.0653 -0.0343 0.172 Uiso 0.50 1 calc PR E 7
O17' O 0.8536(9) -0.1336(6) -0.0790(5) 0.115(2) Uiso 0.50 1 d PD F 8
N6' N 0.8746(10) -0.0250(7) -0.0794(4) 0.115(2) Uiso 0.50 1 d PD F 8
C31' C 0.9294(19) -0.0853(11) -0.0860(9) 0.115(2) Uiso 0.50 1 d PD F 8
H31A H 0.9989 -0.0913 -0.0932 0.138 Uiso 0.50 1 calc PR F 8
C32' C 0.7689(19) -0.0364(13) -0.0687(13) 0.115(2) Uiso 0.50 1 d PD F 8
H32D H 0.7558 -0.0851 -0.0671 0.172 Uiso 0.50 1 calc PR F 8
H32E H 0.7053 -0.0161 -0.1017 0.172 Uiso 0.50 1 calc PR F 8
H32F H 0.7739 -0.0157 -0.0299 0.172 Uiso 0.50 1 calc PR F 8
C33' C 0.916(2) 0.0415(12) -0.0829(9) 0.115(2) Uiso 0.50 1 d PD F 8
H33D H 0.9758 0.0394 -0.1011 0.172 Uiso 0.50 1 calc PR F 8
H33E H 0.9485 0.0608 -0.0420 0.172 Uiso 0.50 1 calc PR F 8
H33F H 0.8533 0.0700 -0.1081 0.172 Uiso 0.50 1 calc PR F 8

loop_
_atom_site_aniso_label
_atom_site_aniso_U_11
_atom_site_aniso_U_22
_atom_site_aniso_U_33
_atom_site_aniso_U_23
_atom_site_aniso_U_13
_atom_site_aniso_U_12
Zn1 0.0416(6) 0.0278(5) 0.0355(5) 0.0012(4) 0.0203(4) -0.0010(4)
Zn3 0.0426(6) 0.0249(5) 0.0338(5) 0.0007(3) 0.0198(4) 0.0011(4)
Zn2 0.0787(10) 0.0609(8) 0.0684(10) 0.0010(6) 0.0305(8) -0.0010(6)
O1 0.078(5) 0.048(4) 0.070(5) 0.018(3) 0.019(4) -0.031(4)
O1W 0.064(5) 0.083(6) 0.076(5) -0.006(4) 0.015(4) -0.010(4)
O2 0.064(4) 0.037(3) 0.063(4) 0.019(3) 0.018(4) -0.005(3)
O2W 0.053(4) 0.044(3) 0.056(4) 0.000(3) 0.011(3) -0.001(3)
O3 0.073(5) 0.044(4) 0.099(5) -0.010(4) 0.007(4) 0.026(3)
O4 0.070(4) 0.031(3) 0.071(4) -0.009(3) 0.031(4) 0.003(3)
O5 0.075(5) 0.028(3) 0.063(4) -0.016(3) 0.016(4) 0.006(3)
O6 0.073(5) 0.041(4) 0.113(6) -0.008(4) 0.017(4) 0.022(3)
O7 0.083(5) 0.046(4) 0.083(5) 0.021(4) 0.019(4) -0.029(4)
O8 0.060(4) 0.041(3) 0.067(4) 0.022(3) 0.026(4) -0.001(3)
O9 0.069(4) 0.097(5) 0.038(4) 0.001(3) 0.030(3) 0.000(4)
O10 0.051(4) 0.068(4) 0.049(4) -0.003(3) 0.031(3) -0.005(3)
O11 0.083(5) 0.122(6) 0.040(4) -0.007(4) 0.032(4) 0.003(4)
O12 0.056(4) 0.066(4) 0.052(4) 0.001(3) 0.037(3) 0.004(3)
C1 0.062(6) 0.038(5) 0.056(6) 0.003(4) 0.033(5) -0.017(4)
C2 0.044(5) 0.039(5) 0.046(5) 0.013(4) 0.016(4) -0.006(4)
C3 0.056(6) 0.036(5) 0.057(6) 0.005(4) 0.018(5) -0.017(4)
C4 0.047(5) 0.047(5) 0.050(6) 0.006(4) 0.006(4) -0.009(4)
C5 0.045(5) 0.035(5) 0.056(6) 0.010(4) 0.019(4) -0.008(4)
C6 0.054(6) 0.048(6) 0.080(8) 0.020(5) -0.001(6) -0.021(5)
C7 0.062(6) 0.048(6) 0.065(7) 0.028(5) 0.000(5) -0.012(5)
C8 0.056(6) 0.030(4) 0.052(6) -0.001(4) 0.021(5) 0.009(4)
C9 0.069(7) 0.035(5) 0.049(6) 0.002(4) 0.023(5) 0.016(5)
C10 0.055(6) 0.029(4) 0.051(5) -0.008(4) 0.012(4) 0.013(4)
C11 0.050(6) 0.042(5) 0.066(7) -0.022(5) 0.006(5) 0.002(4)
C12 0.043(5) 0.043(5) 0.063(6) -0.005(4) 0.002(5) 0.019(4)
C13 0.048(5) 0.032(4) 0.048(5) -0.013(4) 0.010(4) 0.010(4)
C14 0.041(5) 0.046(5) 0.067(6) -0.022(5) 0.012(5) 0.002(4)
C15 0.048(6) 0.043(5) 0.079(7) -0.018(5) 0.013(5) 0.018(4)
C16 0.056(6) 0.035(5) 0.053(6) -0.005(4) 0.026(5) 0.012(4)
C17 0.059(6) 0.047(5) 0.034(5) -0.001(4) 0.026(4) -0.006(4)
C18 0.037(5) 0.055(5) 0.030(4) 0.002(4) 0.016(4) -0.003(4)
C19 0.060(5) 0.079(6) 0.033(4) 0.002(4) 0.025(4) 0.008(5)
C20 0.048(6) 0.079(7) 0.041(5) 0.003(5) 0.026(4) 0.001(5)
C21 0.045(5) 0.058(5) 0.035(5) 0.001(4) 0.024(4) -0.003(4)
C22 0.052(5) 0.082(6) 0.037(5) 0.004(4) 0.024(4) 0.004(4)
C23 0.049(5) 0.081(6) 0.042(5) -0.001(4) 0.027(4) -0.002(4)
C24 0.058(6) 0.056(5) 0.031(5) 0.007(4) 0.026(4) 0.009(4)
N1 0.082(9) 0.053(7) 0.085(10) 0.020(7) -0.006(8) -0.024(7)
N2 0.086(7) 0.076(7) 0.104(7) -0.011(6) 0.018(6) 0.009(5)
N3 0.070(6) 0.107(7) 0.062(6) 0.006(5) 0.031(5) 0.004(5)
N1' 0.082(9) 0.053(7) 0.085(10) 0.020(7) -0.006(8) -0.024(7)
N2' 0.086(7) 0.076(7) 0.104(7) -0.011(6) 0.018(6) 0.009(5)
N3' 0.070(6) 0.107(7) 0.062(6) 0.006(5) 0.031(5) 0.004(5)

loop_
_atom_type_symbol
_atom_type_description
_atom_type_scat_dispersion_real
_atom_type_scat_dispersion_imag
_atom_type_scat_source
C C 0.0033 0.0016 'International Tables Vol C Tables 4.2.6.8 and 6.1.1.4'
H H 0.0000 0.0000 'International Tables Vol C Tables 4.2.6.8 and 6.1.1.4'
N N 0.0061 0.0033 'International Tables Vol C Tables 4.2.6.8 and 6.1.1.4'
O O 0.0106 0.0060 'International Tables Vol C Tables 4.2.6.8 and 6.1.1.4'
Zn Zn 0.2839 1.4301 'International Tables Vol C Tables 4.2.6.8 and 6.1.1.4'

loop_
_geom_angle_atom_site_label_1
_geom_angle_atom_site_label_2
_geom_angle_atom_site_label_3
_geom_angle
_geom_angle_site_symmetry_1
_geom_angle_site_symmetry_3
_geom_angle_publ_flag
O2 Zn1 O10 117.3(3) . . ?
O2 Zn1 O4 125.2(3) . . ?
O10 Zn1 O4 110.2(3) . . ?
O2 Zn1 O1W 95.5(3) . . ?
O10 Zn1 O1W 102.0(3) . . ?
O4 Zn1 O1W 100.1(3) . . ?
O8 Zn3 O12 116.0(3) . . ?
O8 Zn3 O5 123.5(3) . . ?
O12 Zn3 O5 115.7(3) . . ?
O8 Zn3 O2W 96.4(3) . . ?
O12 Zn3 O2W 100.5(3) . . ?
O5 Zn3 O2W 95.2(3) . . ?
O11 Zn2 O3 95.2(3) . . ?
O11 Zn2 O6 85.7(3) . . ?
O3 Zn2 O6 178.7(3) . . ?
O11 Zn2 O1 93.6(3) . . ?
O3 Zn2 O1 87.8(3) . . ?
O6 Zn2 O1 91.2(3) . . ?
O11 Zn2 O7 85.7(3) . . ?
O3 Zn2 O7 92.3(3) . . ?
O6 Zn2 O7 88.7(3) . . ?
O1 Zn2 O7 179.4(3) . . ?
O11 Zn2 O9 176.8(3) . . ?
O3 Zn2 O9 86.5(3) . . ?
O6 Zn2 O9 92.7(3) . . ?
O1 Zn2 O9 89.1(3) . . ?
O7 Zn2 O9 91.5(3) . . ?
C1 O1 Zn2 146.2(6) . . ?
Zn1 O1W H1WA 109.3 . . ?
Zn1 O1W H1WB 109.4 . . ?
H1WA O1W H1WB 109.5 . . ?
C1 O2 Zn1 127.8(6) . . ?
Zn3 O2W H2WA 109.3 . . ?
Zn3 O2W H2WB 108.7 . . ?
H2WA O2W H2WB 109.4 . . ?
C8 O3 Zn2 164.2(7) . . ?
C8 O4 Zn1 120.0(6) . . ?
C9 O5 Zn3 117.4(6) . . ?
C9 O6 Zn2 162.6(7) . . ?
C16 O7 Zn2 152.5(7) 2_643 . ?
C16 O8 Zn3 124.8(6) 2_643 . ?
C17 O9 Zn2 152.9(7) . . ?
C17 O10 Zn1 122.2(6) . . ?
C24 O11 Zn2 155.9(7) 4_565 . ?
C24 O12 Zn3 123.0(6) 4_565 . ?
O1 C1 O2 125.5(8) . . ?
O1 C1 C2 118.2(9) . . ?
O2 C1 C2 116.2(8) . . ?
C7 C2 C3 119.0(8) . . ?
C7 C2 C1 120.3(8) . . ?
C3 C2 C1 120.6(8) . . ?
N1 C3 C2 126.7(9) . . ?
N1 C3 C4 115.0(10) . . ?
C2 C3 C4 118.2(8) . . ?
N1 C3 H3A 7.2 . . ?
C2 C3 H3A 123.0 . . ?
C4 C3 H3A 118.7 . . ?
C5 C4 N1' 125.2(12) . . ?
C5 C4 C3 121.4(8) . . ?
N1' C4 C3 113.1(11) . . ?
C5 C4 H4A 121.8 . . ?
N1' C4 H4A 10.0 . . ?
C3 C4 H4A 116.7 . . ?
C4 C5 C6 119.6(8) . . ?
C4 C5 C8 121.9(8) . 2_753 ?
C6 C5 C8 118.5(8) . 2_753 ?
C7 C6 C5 118.6(9) . . ?
C7 C6 H6A 121.9 . . ?
C5 C6 H6A 119.4 . . ?
C2 C7 C6 123.2(9) . . ?
C2 C7 H7A 118.5 . . ?
C6 C7 H7A 118.3 . . ?
O3 C8 O4 122.5(8) . . ?
O3 C8 C5 118.7(9) . 2_743 ?
O4 C8 C5 118.9(8) . 2_743 ?
O6 C9 O5 124.4(8) . . ?
O6 C9 C10 118.2(9) . . ?
O5 C9 C10 117.3(8) . . ?
C11 C10 C15 119.1(8) . . ?
C11 C10 C9 122.2(9) . . ?
C15 C10 C9 118.6(8) . . ?
C10 C11 C12 119.9(8) . . ?
C10 C11 N2 129.1(11) . . ?
C12 C11 N2 110.9(11) . . ?
C10 C11 H11A 118.9 . . ?
C12 C11 H11A 121.1 . . ?
N2 C11 H11A 10.2 . . ?
N2' C12 C11 110.8(14) . . ?
N2' C12 C13 128.7(14) . . ?
C11 C12 C13 120.3(8) . . ?
N2' C12 H12A 13.3 . . ?
C11 C12 H12A 121.7 . . ?
C13 C12 H12A 117.9 . . ?
C14 C13 C12 119.8(8) . . ?
C14 C13 C16 120.7(8) . . ?
C12 C13 C16 119.3(8) . . ?
C13 C14 C15 119.7(9) . . ?
C13 C14 H14A 120.1 . . ?
C15 C14 H14A 120.2 . . ?
C14 C15 C10 121.1(8) . . ?
C14 C15 H15A 119.5 . . ?
C10 C15 H15A 119.3 . . ?
O8 C16 O7 123.2(8) 2_653 2_653 ?
O8 C16 C13 117.9(8) 2_653 . ?
O7 C16 C13 118.9(9) 2_653 . ?
O10 C17 O9 124.1(8) . . ?
O10 C17 C18 117.3(8) . . ?
O9 C17 C18 118.7(8) . . ?
C19 C18 C23 119.7(8) . . ?
C19 C18 C17 121.8(8) . . ?
C23 C18 C17 118.4(8) . . ?
C18 C19 N3 126.4(10) . . ?
C18 C19 C20 119.0(8) . . ?
N3 C19 C20 114.5(10) . . ?
C18 C19 H19A 121.1 . . ?
N3 C19 H19A 5.7 . . ?
C20 C19 H19A 119.8 . . ?
N3' C20 C21 129.1(12) . . ?
N3' C20 C19 110.8(12) . . ?
C21 C20 C19 119.7(9) . . ?
N3' C20 H20A 10.3 . . ?
C21 C20 H20A 122.7 . . ?
C19 C20 H20A 117.6 . . ?
C20 C21 C22 120.8(8) . . ?
C20 C21 C24 119.5(8) . . ?
C22 C21 C24 119.7(8) . . ?
C23 C22 C21 119.0(9) . . ?
C23 C22 H22A 120.3 . . ?
C21 C22 H22A 120.7 . . ?
C22 C23 C18 121.7(9) . . ?
C22 C23 H23A 119.1 . . ?
C18 C23 H23A 119.2 . . ?
O12 C24 O11 123.1(8) 4_566 4_566 ?
O12 C24 C21 118.7(8) 4_566 . ?
O11 C24 C21 118.1(9) 4_566 . ?
C34 N7 C36 123.2(17) . . ?
C34 N7 C35 119.5(17) . . ?
C36 N7 C35 116.8(17) . . ?
O18 C34 N7 120.9(17) . . ?
O18 C34 H34A 119.1 . . ?
N7 C34 H34A 119.9 . . ?
N7 C35 H35A 113.1 . . ?
N7 C35 H35B 105.3 . . ?
H35A C35 H35B 109.5 . . ?
N7 C35 H35C 109.9 . . ?
H35A C35 H35C 109.5 . . ?
H35B C35 H35C 109.5 . . ?
N7 C36 H36A 108.1 . . ?
N7 C36 H36B 109.5 . . ?
H36A C36 H36B 109.5 . . ?
N7 C36 H36C 110.7 . . ?
H36A C36 H36C 109.5 . . ?
H36B C36 H36C 109.5 . . ?
C28 N5 C29 133(2) . . ?
C28 N5 C30 112(2) . . ?
C29 N5 C30 115(2) . . ?
O16 C28 N5 118(2) . . ?
O16 C28 H28A 120.8 . . ?
N5 C28 H28A 120.6 . . ?
N5 C29 H29A 106.6 . . ?
N5 C29 H29B 114.1 . . ?
H29A C29 H29B 109.5 . . ?
N5 C29 H29C 107.6 . . ?
H29A C29 H29C 109.5 . . ?
H29B C29 H29C 109.5 . . ?
N5 C30 H30A 109.5 . . ?
N5 C30 H30B 109.5 . . ?
H30A C30 H30B 109.5 . . ?
N5 C30 H30C 109.5 . . ?
H30A C30 H30C 109.5 . . ?
H30B C30 H30C 109.5 . . ?
C3 N1 H1A 120.3 . . ?
C3 N1 H1B 119.7 . . ?
H1A N1 H1B 120.0 . . ?
C3 N1 H3A 15.5 . . ?
H1A N1 H3A 111.7 . . ?
H1B N1 H3A 126.1 . . ?
C11 N2 H2A 118.4 . . ?
C11 N2 H2B 121.5 . . ?
H2A N2 H2B 120.0 . . ?
C11 N2 H11A 19.7 . . ?
H2A N2 H11A 98.9 . . ?
H2B N2 H11A 141.1 . . ?
C19 N3 H3B 117.3 . . ?
C19 N3 H3C 122.7 . . ?
H3B N3 H3C 120.0 . . ?
C19 N3 H19A 11.0 . . ?
H3B N3 H19A 106.9 . . ?
H3C N3 H19A 132.9 . . ?
C4 N1' H4A 20.4 . . ?
C4 N1' H1'A 119.9 . . ?
H4A N1' H1'A 110.7 . . ?
C4 N1' H1'B 120.0 . . ?
H4A N1' H1'B 124.3 . . ?
H1'A N1' H1'B 120.0 . . ?
C12 N2' H12A 27.8 . . ?
C12 N2' H2'A 121.4 . . ?
H12A N2' H2'A 98.5 . . ?
C12 N2' H2'B 118.6 . . ?
H12A N2' H2'B 138.1 . . ?
H2'A N2' H2'B 120.0 . . ?
C20 N3' H20A 23.6 . . ?
C20 N3' H3'A 119.6 . . ?
H20A N3' H3'A 132.2 . . ?
C20 N3' H3'B 120.3 . . ?
H20A N3' H3'B 102.9 . . ?
H3'A N3' H3'B 120.0 . . ?
C37 N8 C38 129(2) . . ?
C37 N8 C39 106(2) . . ?
C38 N8 C39 125(2) . . ?
O19 C37 N8 116(2) . . ?
O19 C37 H37A 121.8 . . ?
N8 C37 H37A 121.8 . . ?
N8 C38 H38A 109.5 . . ?
N8 C38 H38B 109.5 . . ?
H38A C38 H38B 109.5 . . ?
N8 C38 H38C 109.5 . . ?
H38A C38 H38C 109.5 . . ?
H38B C38 H38C 109.5 . . ?
N8 C39 H39A 109.5 . . ?
N8 C39 H39B 109.5 . . ?
H39A C39 H39B 109.5 . . ?
N8 C39 H39C 109.5 . . ?
H39A C39 H39C 109.5 . . ?
H39B C39 H39C 109.5 . . ?
H38D C38' H38E 109.5 . . ?
H38D C38' H38F 109.5 . . ?
H38E C38' H38F 109.5 . . ?
H39D C39' H39E 109.5 . . ?
H39D C39' H39F 109.5 . . ?
H39E C39' H39F 109.5 . . ?
C25 N4 C26 122(2) . . ?
C25 N4 C27 119(2) . . ?
C26 N4 C27 119(2) . . ?
O15 C25 N4 114(3) . . ?
O15 C25 H25A 123.2 . . ?
N4 C25 H25A 123.2 . . ?
N4 C26 H26A 109.5 . . ?
N4 C26 H26B 109.5 . . ?
H26A C26 H26B 109.5 . . ?
N4 C26 H26C 109.5 . . ?
H26A C26 H26C 109.5 . . ?
H26B C26 H26C 109.5 . . ?
N4 C27 H27A 109.5 . . ?
N4 C27 H27B 109.5 . . ?
H27A C27 H27B 109.5 . . ?
N4 C27 H27C 109.5 . . ?
H27A C27 H27C 109.5 . . ?
H27B C27 H27C 109.5 . . ?
H26D C26' H26E 109.5 . . ?
H26D C26' H26F 109.5 . . ?
H26E C26' H26F 109.5 . . ?
H27D C27' H27E 109.5 . . ?
H27D C27' H27F 109.5 . . ?
H27E C27' H27F 109.5 . . ?
C31 N6 C32 117.4(16) . . ?
C31 N6 C33 116.8(16) . . ?
C32 N6 C33 125.8(16) . . ?
O17 C31 N6 117(2) . . ?
O17 C31 H31B 123.3 . . ?
N6 C31 H31B 119.5 . . ?
N6 C32 H32A 109.5 . . ?
N6 C32 H32B 109.5 . . ?
H32A C32 H32B 109.5 . . ?
N6 C32 H32C 109.5 . . ?
H32A C32 H32C 109.5 . . ?
H32B C32 H32C 109.5 . . ?
N6 C33 H33A 109.5 . . ?
N6 C33 H33B 109.5 . . ?
H33A C33 H33B 109.5 . . ?
N6 C33 H33C 109.5 . . ?
H33A C33 H33C 109.5 . . ?
H33B C33 H33C 109.5 . . ?
H31B C32' H32D 30.4 . . ?
H31B C32' H32E 129.1 . . ?
H32D C32' H32E 109.5 . . ?
H31B C32' H32F 80.1 . . ?
H32D C32' H32F 109.5 . . ?
H32E C32' H32F 109.5 . . ?
H33D C33' H33E 109.5 . . ?
H33D C33' H33F 109.5 . . ?
H33E C33' H33F 109.5 . . ?

loop_
_geom_bond_atom_site_label_1
_geom_bond_atom_site_label_2
_geom_bond_distance
_geom_bond_site_symmetry_2
_geom_bond_publ_flag
Zn1 O2 1.930(6) . ?
Zn1 O10 1.947(6) . ?
Zn1 O4 1.960(6) . ?
Zn1 O1W 2.028(7) . ?
Zn3 O8 1.928(6) . ?
Zn3 O12 1.939(6) . ?
Zn3 O5 1.945(6) . ?
Zn3 O2W 2.035(7) . ?
Zn2 O11 2.251(7) . ?
Zn2 O3 2.251(7) . ?
Zn2 O6 2.253(7) . ?
Zn2 O1 2.269(6) . ?
Zn2 O7 2.275(7) . ?
Zn2 O9 2.279(7) . ?
O1 C1 1.239(11) . ?
O1W H1WA 0.8501 . ?
O1W H1WB 0.8501 . ?
O2 C1 1.262(11) . ?
O2W H2WA 0.8501 . ?
O2W H2WB 0.8502 . ?
O3 C8 1.231(11) . ?
O4 C8 1.245(11) . ?
O5 C9 1.250(11) . ?
O6 C9 1.239(11) . ?
O7 C16 1.254(11) 2_643 ?
O8 C16 1.244(11) 2_643 ?
O9 C17 1.257(11) . ?
O10 C17 1.242(11) . ?
O11 C24 1.252(11) 4_565 ?
O12 C24 1.243(11) 4_565 ?
C1 C2 1.509(11) . ?
C2 C7 1.369(13) . ?
C2 C3 1.404(13) . ?
C3 N1 1.354(16) . ?
C3 C4 1.420(12) . ?
C3 H3A 0.9384 . ?
C4 C5 1.368(12) . ?
C4 N1' 1.39(2) . ?
C4 H4A 0.9582 . ?
C5 C6 1.406(13) . ?
C5 C8 1.498(11) 2_753 ?
C6 C7 1.373(13) . ?
C6 H6A 0.9652 . ?
C7 H7A 0.9600 . ?
C8 C5 1.498(11) 2_743 ?
C9 C10 1.509(12) . ?
C10 C11 1.376(13) . ?
C10 C15 1.392(13) . ?
C11 C12 1.389(13) . ?
C11 N2 1.404(19) . ?
C11 H11A 0.9481 . ?
C12 N2' 1.36(3) . ?
C12 C13 1.395(13) . ?
C12 H12A 0.9650 . ?
C13 C14 1.369(12) . ?
C13 C16 1.487(11) . ?
C14 C15 1.381(13) . ?
C14 H14A 0.9599 . ?
C15 H15A 0.9599 . ?
C16 O8 1.244(11) 2_653 ?
C16 O7 1.254(11) 2_653 ?
C17 C18 1.496(11) . ?
C18 C19 1.385(13) . ?
C18 C23 1.388(12) . ?
C19 N3 1.410(18) . ?
C19 C20 1.434(12) . ?
C19 H19A 0.9352 . ?
C20 N3' 1.34(2) . ?
C20 C21 1.384(13) . ?
C20 H20A 0.9627 . ?
C21 C22 1.388(13) . ?
C21 C24 1.508(11) . ?
C22 C23 1.388(12) . ?
C22 H22A 0.9600 . ?
C23 H23A 0.9600 . ?
C24 O12 1.243(11) 4_566 ?
C24 O11 1.252(11) 4_566 ?
O18 C34 1.243(17) . ?
N7 C34 1.275(18) . ?
N7 C36 1.36(2) . ?
N7 C35 1.37(2) . ?
C34 H34A 0.9601 . ?
C35 H35A 0.9600 . ?
C35 H35B 0.9600 . ?
C35 H35C 0.9599 . ?
C36 H36A 0.9600 . ?
C36 H36B 0.9601 . ?
C36 H36C 0.9599 . ?
O16 C28 1.24(2) . ?
N5 C28 1.32(2) . ?
N5 C29 1.41(2) . ?
N5 C30 1.60(3) . ?
C28 H28A 0.9598 . ?
C29 H29A 0.9600 . ?
C29 H29B 0.9600 . ?
C29 H29C 0.9600 . ?
C30 H30A 0.9600 . ?
C30 H30B 0.9600 . ?
C30 H30C 0.9600 . ?
N1 H1A 0.8598 . ?
N1 H1B 0.8599 . ?
N1 H3A 0.4395 . ?
N2 H2A 0.8600 . ?
N2 H2B 0.8600 . ?
N2 H11A 0.5003 . ?
N3 H3B 0.8600 . ?
N3 H3C 0.8600 . ?
N3 H19A 0.4881 . ?
N1' H4A 0.4751 . ?
N1' H1'A 0.8600 . ?
N1' H1'B 0.8599 . ?
N2' H12A 0.4762 . ?
N2' H2'A 0.8598 . ?
N2' H2'B 0.8601 . ?
N3' H20A 0.4295 . ?
N3' H3'A 0.8600 . ?
N3' H3'B 0.8600 . ?
N8 C37 1.34(2) . ?
N8 C38 1.38(2) . ?
N8 C39 1.45(2) . ?
O19 C37 1.29(2) . ?
C37 H37A 0.9300 . ?
C38 H38A 0.9600 . ?
C38 H38B 0.9600 . ?
C38 H38C 0.9600 . ?
C39 H39A 0.9600 . ?
C39 H39B 0.9600 . ?
C39 H39C 0.9600 . ?
C37' H37B 0.9300 . ?
C38' H38D 0.9600 . ?
C38' H38E 0.9600 . ?
C38' H38F 0.9600 . ?
C39' H39D 0.9600 . ?
C39' H39E 0.9600 . ?
C39' H39F 0.9600 . ?
O15 C25 1.26(3) . ?
N4 C25 1.40(3) . ?
N4 C26 1.43(2) . ?
N4 C27 1.47(2) . ?
C25 H25A 0.9300 . ?
C26 H26A 0.9600 . ?
C26 H26B 0.9600 . ?
C26 H26C 0.9600 . ?
C27 H27A 0.9600 . ?
C27 H27B 0.9600 . ?
C27 H27C 0.9600 . ?
C25' H25B 0.9300 . ?
C26' H26D 0.9600 . ?
C26' H26E 0.9600 . ?
C26' H26F 0.9600 . ?
C27' H27D 0.9600 . ?
C27' H27E 0.9600 . ?
C27' H27F 0.9600 . ?
O17 C31 1.15(2) . ?
N6 C31 1.33(2) . ?
N6 C32 1.409(19) . ?
N6 C33 1.47(2) . ?
C31 H31B 0.9600 . ?
C32 H32A 0.9600 . ?
C32 H32B 0.9600 . ?
C32 H32C 0.9600 . ?
C33 H33A 0.9600 . ?
C33 H33B 0.9600 . ?
C33 H33C 0.9600 . ?
C31' H31A 0.9300 . ?
C32' H31B 0.9370 . ?
C32' H32D 0.9600 . ?
C32' H32E 0.9600 . ?
C32' H32F 0.9600 . ?
C33' H33D 0.9600 . ?
C33' H33E 0.9600 . ?
C33' H33F 0.9600 . ?
